data_7714252
loop_
_publ_author_name
'Reusser, Esaie'
'Albrecht, Martin'

_publ_section_title
;
 Electronically flexible PYA ligands for efficient palladium-catalyzed
 \a-arylation of ketones
;
_journal_name_full 'Dalton Transactions'
_journal_paper_doi 10.1039/D3DT03182A
_journal_year 2023
_chemical_formula_moiety 'C13 H13 N3 O'
_chemical_formula_sum 'C13 H13 N3 O'
_chemical_formula_weight 227.26
_space_group_IT_number 14
_space_group_name_Hall '-P 2ybc'
_space_group_name_H-M_alt 'P 1 21/c 1'
_symmetry_cell_setting monoclinic
_symmetry_Int_Tables_number 14
_symmetry_space_group_name_Hall '-P 2ybc'
_symmetry_space_group_name_H-M 'P 1 21/c 1'
_atom_sites_solution_hydrogens difmap
_atom_sites_solution_primary dual
_audit_creation_date 2021-07-26T16:09:13-00:00
_audit_update_record
;
2023-09-25 deposited with the CCDC.	2023-10-18 downloaded from the CCDC.
;
_cell_angle_alpha 90
_cell_angle_beta 91.5286(7)
_cell_angle_gamma 90
_cell_formula_units_Z 4
_cell_length_a 10.25664(8)
_cell_length_b 9.94244(8)
_cell_length_c 11.26378(9)
_cell_measurement_reflns_used 18371
_cell_measurement_temperature 173.01(10)
_cell_measurement_theta_max 79.55
_cell_measurement_theta_min 4.299
_cell_volume 1148.227(16)
_computing_cell_refinement 'CrysAlisPro 1.171.41.112a (Rigaku OD, 2021)'
_computing_data_collection 'CrysAlisPro 1.171.41.112a (Rigaku OD, 2021)'
_computing_data_reduction 'CrysAlisPro 1.171.41.112a (Rigaku OD, 2021)'
_computing_molecular_graphics 'Olex2 1.3 (Dolomanov et al., 2009)'
_computing_publication_material 'Olex2 1.3 (Dolomanov et al., 2009)'
_computing_structure_refinement 'SHELXL 2018/3 (Sheldrick, 2015)'
_computing_structure_solution 'SHELXT 2018/2 (Sheldrick, 2018)'
_diffrn_ambient_environment N~2~
_diffrn_ambient_temperature 173.01(10)
_diffrn_detector 'Hybrid Pixel Array Detector'
_diffrn_detector_area_resol_mean 10
_diffrn_detector_type HyPix
_diffrn_measured_fraction_theta_full 1
_diffrn_measured_fraction_theta_max 1
_diffrn_measurement_details
;
        List of Runs (angles in degrees, time in seconds):
  # Type    Start    End  Width  t~exp~   \w     \q     \k     \f   Frames
#--------------------------------------------------------------------------
  1  \w    -42.00  50.00   0.50    0.22    --  -23.00  67.00  61.00  184
  2  \w    -95.00  -4.00   0.50    0.22    --  -23.00 -67.00 -72.00  182
  3  \w     29.00 120.00   0.50    0.22    --   47.95  67.00  61.00  182
  4  \w     95.00 177.00   0.50    1.00    --  113.25  67.00  61.00  164
  5  \w     42.00  78.00   0.50    1.00    --  113.25 -67.00 -72.00   72
  6  \w    -95.00 -10.00   0.50    0.22    --  -23.00 -45.00 120.00  170
  7  \w    -70.00 -12.00   0.50    0.22    --  -23.00 125.00-180.00  116
  8  \w    -24.00  67.00   0.50    0.22    --   47.95 -67.00 -72.00  182
  9  \w    -26.00  23.00   0.50    0.22    --   47.95 -19.00 120.00   98
 10  \w     36.00 121.00   0.50    0.22    --   47.95  38.00  30.00  170
 11  \w     97.00 177.00   0.50    1.00    --  113.25  61.00 -60.00  160
 12  \w     97.00 177.00   0.50    1.00    --  113.25  61.00 150.00  160
 13  \w     42.00  68.00   0.50    1.00    --  113.25 -61.00  90.00   52
 14  \w     42.00 106.00   0.50    1.00    --  113.25 -94.00  30.00  128
 15  \w     97.00 177.00   0.50    1.00    --  113.25  61.00   0.00  160
 16  \w     91.00 177.00   0.50    1.00    --  113.25  77.00 -90.00  172
 17  \w     42.00 102.00   0.50    1.00    --  113.25 -77.00 -90.00  120
 18  \w     97.00 177.00   0.50    1.00    --  113.25  61.00  30.00  160
 19  \w     97.00 177.00   0.50    1.00    --  113.25  61.00 -30.00  160
 20  \w    101.00 177.00   0.50    1.00    --  113.25  45.00   0.00  152
 21  \w     95.00 177.00   0.50    1.00    --  113.25  67.00  13.92  164
 22  \w    101.00 177.00   0.50    1.00    --  113.25  30.00 -30.00  152
 23  \w    107.00 177.00   0.50    1.00    --  113.25 101.00-106.78  140
 24  \w     91.00 177.00   0.50    1.00    --  113.25  77.00 -30.00  172
 25  \w     91.00 177.00   0.50    1.00    --  113.25  77.00 -60.00  172
 26  \w     42.00  68.00   0.50    1.00    --  113.25 -61.00 -30.00   52
 27  \w     42.00 102.00   0.50    1.00    --  113.25 -77.00-120.00  120
 28  \w    100.00 177.00   0.50    1.00    --  113.25  15.00  90.00  154
 29  \w     42.00  68.00   0.50    1.00    --  113.25 -61.00 -60.00   52
 30  \w     42.00 106.00   0.50    1.00    --  113.25 -94.00-180.00  128
 31  \w     42.00 106.00   0.50    1.00    --  113.25 -94.00  90.00  128
 32  \w     91.00 177.00   0.50    1.00    --  113.25  77.00 156.38  172
 33  \w     91.00 177.00   0.50    1.00    --  113.25  77.00   0.00  172
 34  \w     42.00 102.00   0.50    1.00    --  113.25 -77.00 -30.00  120
 35  \w    101.00 177.00   0.50    1.00    --  113.25  45.00-150.00  152
 36  \w     42.00 106.00   0.50    1.00    --  113.25 -94.00-150.00  128
 37  \w    101.00 177.00   0.50    1.00    --  113.25  38.00 -10.92  152
 38  \w     91.00 177.00   0.50    1.00    --  113.25  77.00  30.00  172
 39  \w     42.00 102.00   0.50    1.00    --  113.25 -77.00  90.00  120
 40  \w    101.00 177.00   0.50    1.00    --  113.25  45.00  30.00  152
 41  \w     25.00 120.00   0.50    0.22    --   47.95  77.00 120.00  190
 42  \w     25.00  99.00   0.50    0.22    --   47.95  77.00 -30.00  148
 43  \w     25.00 120.00   0.50    0.22    --   47.95  77.00-120.00  190
;
_diffrn_measurement_device 'four-circle diffractometer'
_diffrn_measurement_device_type 'XtaLAB Synergy, Dualflex, HyPix'
_diffrn_measurement_method '\w scans'
_diffrn_orient_matrix_type 'CrysAlisPro convention (1999,Acta A55,543-557)'
_diffrn_orient_matrix_UB_11 -0.0200267
_diffrn_orient_matrix_UB_12 0.0984681
_diffrn_orient_matrix_UB_13 -0.1044488
_diffrn_orient_matrix_UB_21 -0.1489116
_diffrn_orient_matrix_UB_22 -0.0123244
_diffrn_orient_matrix_UB_23 0.0110355
_diffrn_orient_matrix_UB_31 0.0013151
_diffrn_orient_matrix_UB_32 0.1190388
_diffrn_orient_matrix_UB_33 0.0876428
_diffrn_radiation_monochromator mirror
_diffrn_radiation_probe x-ray
_diffrn_radiation_type 'Cu K\a'
_diffrn_radiation_wavelength 1.54184
_diffrn_reflns_av_R_equivalents 0.0303
_diffrn_reflns_av_unetI/netI 0.0335
_diffrn_reflns_Laue_measured_fraction_full 1
_diffrn_reflns_Laue_measured_fraction_max 1
_diffrn_reflns_limit_h_max 12
_diffrn_reflns_limit_h_min -12
_diffrn_reflns_limit_k_max 12
_diffrn_reflns_limit_k_min -12
_diffrn_reflns_limit_l_max 13
_diffrn_reflns_limit_l_min -13
_diffrn_reflns_number 22145
_diffrn_reflns_point_group_measured_fraction_full 1
_diffrn_reflns_point_group_measured_fraction_max 1
_diffrn_reflns_theta_full 67.684
_diffrn_reflns_theta_max 70.234
_diffrn_reflns_theta_min 4.312
_diffrn_source 'micro-focus sealed X-ray tube'
_diffrn_source_type 'PhotonJet (Cu) X-ray Source'
_exptl_absorpt_coefficient_mu 0.697
_exptl_absorpt_correction_T_max 1
_exptl_absorpt_correction_T_min 0.50923
_exptl_absorpt_correction_type multi-scan
_exptl_absorpt_process_details
;
        CrysAlisPro 1.171.41.112a (Rigaku Oxford Diffraction, 2021)
        Empirical absorption correction using spherical harmonics,
        implemented in SCALE3 ABSPACK scaling algorithm.
;
_exptl_crystal_colour colourless
_exptl_crystal_density_diffrn 1.315
_exptl_crystal_description plate
_exptl_crystal_F_000 480
_exptl_crystal_size_max 0.155
_exptl_crystal_size_mid 0.13
_exptl_crystal_size_min 0.075
_refine_diff_density_max 0.208
_refine_diff_density_min -0.162
_refine_diff_density_rms 0.032
_refine_ls_extinction_coef 0.0037(4)
_refine_ls_extinction_expression Fc^*^=kFc[1+0.001xFc^2^\l^3^/sin(2\q)]^-1/4^
_refine_ls_extinction_method 'SHELXL-2018/3 (Sheldrick 2018)'
_refine_ls_goodness_of_fit_ref 1.042
_refine_ls_hydrogen_treatment refall
_refine_ls_matrix_type full
_refine_ls_number_parameters 207
_refine_ls_number_reflns 2186
_refine_ls_number_restraints 0
_refine_ls_restrained_S_all 1.042
_refine_ls_R_factor_all 0.032
_refine_ls_R_factor_gt 0.0312
_refine_ls_shift/su_max 0
_refine_ls_shift/su_mean 0
_refine_ls_structure_factor_coef Fsqd
_refine_ls_weighting_details 'w=1/[\s^2^(Fo^2^)+(0.0401P)^2^+0.3331P] where P=(Fo^2^+2Fc^2^)/3'
_refine_ls_weighting_scheme calc
_refine_ls_wR_factor_gt 0.0806
_refine_ls_wR_factor_ref 0.0813
_reflns_Friedel_coverage 0
_reflns_number_gt 2108
_reflns_number_total 2186
_reflns_threshold_expression 'I > 2\s(I)'
_cod_data_source_file d3dt03182a2.cif
_cod_data_source_block 21MA144_ER-0187
_cod_original_cell_volume 1148.226(15)
_cod_database_code 7714252
_shelx_estimated_absorpt_t_min 0.9
_shelx_estimated_absorpt_t_max 0.95
_oxdiff_exptl_absorpt_empirical_details
;
        Empirical correction (ABSPACK) includes:
        - Absorption correction using spherical harmonics
        - Frame scaling
;
_oxdiff_exptl_absorpt_empirical_full_max 2.057
_oxdiff_exptl_absorpt_empirical_full_min 0.669
_shelx_shelxl_version_number 2018/3
_olex2_refinement_description
;
;

loop_
_symmetry_equiv_pos_as_xyz
'x, y, z'
'-x, y+1/2, -z+1/2'
'-x, -y, -z'
'x, -y-1/2, z-1/2'

loop_
_atom_site_label
_atom_site_type_symbol
_atom_site_fract_x
_atom_site_fract_y
_atom_site_fract_z
_atom_site_U_iso_or_equiv
_atom_site_adp_type
_atom_site_occupancy
_atom_site_site_symmetry_order
_atom_site_calc_flag
_atom_site_refinement_flags_posn
_atom_site_refinement_flags_adp
_atom_site_refinement_flags_occupancy
_atom_site_disorder_assembly
_atom_site_disorder_group
O1 O 0.24462(8) 0.48955(8) 0.79861(6) 0.0330(2) Uani 1 1 d . . . . .
N2 N 0.24893(9) 0.50158(9) 0.59415(8) 0.0274(2) Uani 1 1 d . . . . .
N1 N 0.11826(9) 0.24690(9) 0.78316(8) 0.0281(2) Uani 1 1 d . . . . .
N3 N 0.29798(9) 0.70505(9) 0.50760(8) 0.0268(2) Uani 1 1 d . . . . .
C5 C 0.16890(9) 0.30137(10) 0.68541(8) 0.0221(2) Uani 1 1 d . . . . .
C6 C 0.22634(9) 0.44125(10) 0.69828(9) 0.0243(2) Uani 1 1 d . . . . .
C7 C 0.33442(10) 0.60142(10) 0.58264(8) 0.0236(2) Uani 1 1 d . . . . .
C8 C 0.46544(10) 0.60427(10) 0.62986(9) 0.0248(2) Uani 1 1 d . . . . .
C4 C 0.17462(10) 0.23187(11) 0.57878(9) 0.0255(2) Uani 1 1 d . . . . .
C2 C 0.08018(11) 0.04264(11) 0.67272(10) 0.0307(3) Uani 1 1 d . . . . .
C3 C 0.13141(10) 0.10009(11) 0.57248(10) 0.0293(2) Uani 1 1 d . . . . .
C11 C 0.38023(11) 0.80664(10) 0.47742(10) 0.0297(3) Uani 1 1 d . . . . .
C10 C 0.50375(11) 0.81118(11) 0.52343(10) 0.0316(3) Uani 1 1 d . . . . .
C1 C 0.07444(11) 0.12051(11) 0.77435(10) 0.0310(3) Uani 1 1 d . . . . .
C9 C 0.54533(10) 0.70888(11) 0.60055(10) 0.0293(2) Uani 1 1 d . . . . .
C12 C 0.51661(11) 0.48982(12) 0.70373(11) 0.0322(3) Uani 1 1 d . . . . .
C13 C 0.16401(12) 0.70631(14) 0.45713(13) 0.0408(3) Uani 1 1 d . . . . .
H4 H 0.2083(13) 0.2755(13) 0.5108(12) 0.033(3) Uiso 1 1 d . . . . .
H3 H 0.1357(13) 0.0522(14) 0.4974(12) 0.037(3) Uiso 1 1 d . . . . .
H11 H 0.3431(13) 0.8719(14) 0.4232(12) 0.036(3) Uiso 1 1 d . . . . .
H1 H 0.0339(13) 0.0825(14) 0.8448(12) 0.037(3) Uiso 1 1 d . . . . .
H9 H 0.6346(14) 0.7091(14) 0.6319(12) 0.037(3) Uiso 1 1 d . . . . .
H12A H 0.4815(14) 0.4906(14) 0.7829(13) 0.039(4) Uiso 1 1 d . . . . .
H10 H 0.5612(14) 0.8830(15) 0.5008(12) 0.041(4) Uiso 1 1 d . . . . .
H12B H 0.4917(14) 0.4028(15) 0.6688(13) 0.045(4) Uiso 1 1 d . . . . .
H2 H 0.0464(13) -0.0467(15) 0.6729(12) 0.037(3) Uiso 1 1 d . . . . .
H13A H 0.1563(15) 0.7812(17) 0.4003(14) 0.050(4) Uiso 1 1 d . . . . .
H13B H 0.1464(17) 0.6220(19) 0.4165(16) 0.067(5) Uiso 1 1 d . . . . .
H12C H 0.6135(15) 0.4952(15) 0.7108(13) 0.047(4) Uiso 1 1 d . . . . .
H13C H 0.0993(17) 0.7164(17) 0.5209(15) 0.063(5) Uiso 1 1 d . . . . .

loop_
_atom_site_aniso_label
_atom_site_aniso_U_11
_atom_site_aniso_U_22
_atom_site_aniso_U_33
_atom_site_aniso_U_23
_atom_site_aniso_U_13
_atom_site_aniso_U_12
O1 0.0407(5) 0.0330(4) 0.0257(4) -0.0073(3) 0.0042(3) -0.0072(3)
N2 0.0313(5) 0.0245(5) 0.0263(5) 0.0026(3) -0.0019(3) -0.0043(3)
N1 0.0344(5) 0.0279(5) 0.0221(4) 0.0013(3) 0.0044(3) -0.0011(4)
N3 0.0282(5) 0.0236(4) 0.0284(5) 0.0025(3) -0.0020(3) -0.0004(3)
C5 0.0208(5) 0.0247(5) 0.0208(5) 0.0021(4) -0.0002(4) 0.0015(4)
C6 0.0234(5) 0.0250(5) 0.0245(5) -0.0007(4) 0.0011(4) 0.0013(4)
C7 0.0293(5) 0.0209(5) 0.0206(5) -0.0017(4) 0.0014(4) 0.0005(4)
C8 0.0273(5) 0.0258(5) 0.0214(5) -0.0019(4) 0.0014(4) 0.0020(4)
C4 0.0260(5) 0.0295(5) 0.0210(5) 0.0006(4) 0.0027(4) -0.0025(4)
C2 0.0309(5) 0.0245(5) 0.0367(6) 0.0009(4) 0.0012(4) -0.0032(4)
C3 0.0302(5) 0.0303(6) 0.0276(5) -0.0058(4) 0.0011(4) -0.0022(4)
C11 0.0367(6) 0.0209(5) 0.0316(6) 0.0036(4) 0.0025(4) -0.0006(4)
C10 0.0344(6) 0.0249(5) 0.0357(6) -0.0010(4) 0.0049(5) -0.0063(4)
C1 0.0356(6) 0.0290(6) 0.0286(5) 0.0057(4) 0.0070(4) -0.0023(4)
C9 0.0268(5) 0.0320(6) 0.0290(5) -0.0044(4) 0.0009(4) -0.0016(4)
C12 0.0308(6) 0.0351(6) 0.0305(6) 0.0050(5) -0.0009(4) 0.0058(5)
C13 0.0342(6) 0.0383(7) 0.0492(8) 0.0154(6) -0.0130(6) -0.0030(5)

loop_
_atom_type_symbol
_atom_type_description
_atom_type_scat_dispersion_real
_atom_type_scat_dispersion_imag
_atom_type_scat_source
C C 0.0181 0.0091 'International Tables Vol C Tables 4.2.6.8 and 6.1.1.4'
H H 0 0 'International Tables Vol C Tables 4.2.6.8 and 6.1.1.4'
N N 0.0311 0.018 'International Tables Vol C Tables 4.2.6.8 and 6.1.1.4'
O O 0.0492 0.0322 'International Tables Vol C Tables 4.2.6.8 and 6.1.1.4'

loop_
_exptl_crystal_face_index_h
_exptl_crystal_face_index_k
_exptl_crystal_face_index_l
_exptl_crystal_face_perp_dist
0 0 1 0.1153
0 0 -1 0.0773
1 -1 1 0.035
4 1 5 0.0631
-5 0 -5 0.09
4 -5 -1 0.0431
7 0 0 0.0177
-7 0 0 0.0569
5 -3 -3 0.0196
4 4 4 0.0569
-5 -5 0 0.0906
-5 0 5 0.114
4 4 -4 0.0446
-4 -4 4 0.0877
0 -5 -5 0.048
0 5 -5 0.0543
0 5 5 0.0905
0 6 0 0.0761

loop_
_geom_angle_atom_site_label_1
_geom_angle_atom_site_label_2
_geom_angle_atom_site_label_3
_geom_angle
_geom_angle_site_symmetry_1
_geom_angle_site_symmetry_3
_geom_angle_publ_flag
C7 N2 C6 123.15(9) . . ?
C1 N1 C5 117.02(9) . . ?
C7 N3 C13 118.55(9) . . ?
C11 N3 C7 123.15(9) . . ?
C11 N3 C13 118.30(9) . . ?
N1 C5 C6 116.68(9) . . ?
N1 C5 C4 122.31(9) . . ?
C4 C5 C6 120.94(9) . . ?
O1 C6 N2 126.78(10) . . ?
O1 C6 C5 119.49(9) . . ?
N2 C6 C5 113.70(8) . . ?
N2 C7 N3 116.63(9) . . ?
N2 C7 C8 126.27(9) . . ?
N3 C7 C8 116.70(9) . . ?
C7 C8 C12 120.21(9) . . ?
C9 C8 C7 119.13(9) . . ?
C9 C8 C12 120.54(10) . . ?
C5 C4 H4 119.6(8) . . ?
C3 C4 C5 119.64(10) . . ?
C3 C4 H4 120.8(8) . . ?
C3 C2 C1 118.03(10) . . ?
C3 C2 H2 122.2(8) . . ?
C1 C2 H2 119.7(8) . . ?
C4 C3 H3 119.1(8) . . ?
C2 C3 C4 118.53(10) . . ?
C2 C3 H3 122.3(8) . . ?
N3 C11 H11 114.9(8) . . ?
C10 C11 N3 120.43(10) . . ?
C10 C11 H11 124.7(8) . . ?
C11 C10 C9 118.67(10) . . ?
C11 C10 H10 119.6(8) . . ?
C9 C10 H10 121.7(8) . . ?
N1 C1 C2 124.41(10) . . ?
N1 C1 H1 116.8(8) . . ?
C2 C1 H1 118.7(8) . . ?
C8 C9 C10 121.88(10) . . ?
C8 C9 H9 118.5(8) . . ?
C10 C9 H9 119.6(8) . . ?
C8 C12 H12A 111.8(8) . . ?
C8 C12 H12B 111.3(9) . . ?
C8 C12 H12C 109.8(9) . . ?
H12A C12 H12B 106.0(12) . . ?
H12A C12 H12C 108.6(12) . . ?
H12B C12 H12C 109.1(12) . . ?
N3 C13 H13A 108.4(9) . . ?
N3 C13 H13B 109.6(11) . . ?
N3 C13 H13C 110.8(10) . . ?
H13A C13 H13B 109.6(13) . . ?
H13A C13 H13C 110.4(13) . . ?
H13B C13 H13C 108.0(14) . . ?

loop_
_geom_bond_atom_site_label_1
_geom_bond_atom_site_label_2
_geom_bond_distance
_geom_bond_site_symmetry_2
_geom_bond_publ_flag
O1 C6 1.2376(12) . ?
N2 C6 1.3429(13) . ?
N2 C7 1.3330(13) . ?
N1 C5 1.3438(13) . ?
N1 C1 1.3374(15) . ?
N3 C7 1.3780(13) . ?
N3 C11 1.3648(14) . ?
N3 C13 1.4730(14) . ?
C5 C6 1.5159(14) . ?
C5 C4 1.3881(14) . ?
C7 C8 1.4323(14) . ?
C8 C9 1.3699(15) . ?
C8 C12 1.4964(15) . ?
C4 C3 1.3844(15) . ?
C4 H4 0.953(13) . ?
C2 C3 1.3815(16) . ?
C2 C1 1.3846(16) . ?
C2 H2 0.954(15) . ?
C3 H3 0.973(14) . ?
C11 C10 1.3567(16) . ?
C11 H11 0.963(14) . ?
C10 C9 1.3969(16) . ?
C10 H10 0.965(15) . ?
C1 H1 0.981(14) . ?
C9 H9 0.973(14) . ?
C12 H12A 0.971(15) . ?
C12 H12B 0.981(15) . ?
C12 H12C 0.997(16) . ?
C13 H13A 0.984(17) . ?
C13 H13B 0.970(19) . ?
C13 H13C 0.996(17) . ?

loop_
_geom_hbond_atom_site_label_D
_geom_hbond_atom_site_label_H
_geom_hbond_atom_site_label_A
_geom_hbond_distance_DH
_geom_hbond_distance_HA
_geom_hbond_distance_DA
_geom_hbond_angle_DHA
_geom_hbond_site_symmetry_A
_geom_hbond_publ_flag
C11 H11 O1 0.963(14) 2.194(14) 3.1540(13) 175.4(12) 4_575 yes

loop_
_geom_torsion_atom_site_label_1
_geom_torsion_atom_site_label_2
_geom_torsion_atom_site_label_3
_geom_torsion_atom_site_label_4
_geom_torsion
_geom_torsion_site_symmetry_1
_geom_torsion_site_symmetry_2
_geom_torsion_site_symmetry_3
_geom_torsion_site_symmetry_4
_geom_torsion_publ_flag
N2 C7 C8 C9 173.72(10) . . . . ?
N2 C7 C8 C12 -2.34(16) . . . . ?
N1 C5 C6 O1 12.07(14) . . . . ?
N1 C5 C6 N2 -166.19(9) . . . . ?
N1 C5 C4 C3 -2.40(15) . . . . ?
N3 C7 C8 C9 1.23(14) . . . . ?
N3 C7 C8 C12 -174.83(9) . . . . ?
N3 C11 C10 C9 0.99(17) . . . . ?
C5 N1 C1 C2 1.22(16) . . . . ?
C5 C4 C3 C2 1.76(16) . . . . ?
C6 N2 C7 N3 -140.11(10) . . . . ?
C6 N2 C7 C8 47.39(15) . . . . ?
C6 C5 C4 C3 174.52(9) . . . . ?
C7 N2 C6 O1 24.23(16) . . . . ?
C7 N2 C6 C5 -157.65(9) . . . . ?
C7 N3 C11 C10 -1.44(16) . . . . ?
C7 C8 C9 C10 -1.68(16) . . . . ?
C4 C5 C6 O1 -165.02(10) . . . . ?
C4 C5 C6 N2 16.72(13) . . . . ?
C3 C2 C1 N1 -1.78(17) . . . . ?
C11 N3 C7 N2 -172.94(9) . . . . ?
C11 N3 C7 C8 0.30(15) . . . . ?
C11 C10 C9 C8 0.56(17) . . . . ?
C1 N1 C5 C6 -176.13(9) . . . . ?
C1 N1 C5 C4 0.91(15) . . . . ?
C1 C2 C3 C4 0.20(16) . . . . ?
C12 C8 C9 C10 174.37(10) . . . . ?
C13 N3 C7 N2 6.88(15) . . . . ?
C13 N3 C7 C8 -179.89(10) . . . . ?
C13 N3 C11 C10 178.75(11) . . . . ?

loop_
_exptl_oxdiff_crystal_face_indexfrac_h
_exptl_oxdiff_crystal_face_indexfrac_k
_exptl_oxdiff_crystal_face_indexfrac_l
_exptl_oxdiff_crystal_face_x
_exptl_oxdiff_crystal_face_y
_exptl_oxdiff_crystal_face_z
0.0003 -0.0007 0.9998 -0.1045 0.011 0.0875
-0.0003 0.0007 -0.9998 0.1045 -0.011 -0.0875
1.0004 -1.0009 0.9995 -0.223 -0.1256 -0.0302
4.0014 0.9968 4.9998 -0.5042 -0.553 0.5621
-5.0015 0.0034 -4.9995 0.6227 0.6896 -0.4443
4.0004 -5.0003 -1.0014 -0.4679 -0.5451 -0.6777
7.0002 0.0001 0.0005 -0.1402 -1.0424 0.0093
-7.0002 -0.0001 -0.0005 0.1402 1.0424 -0.0093
4.9997 -2.9985 -3.0002 -0.082 -0.7407 -0.6133
4.0008 3.9981 4.001 -0.1043 -0.6009 0.8319
-4.9997 -5.0012 -0.0022 -0.3921 0.8061 -0.6021
-4.9989 -0.0035 4.9987 -0.4223 0.7996 0.4311
3.9987 4.0037 -3.9975 0.7317 -0.6889 0.1315
-3.9987 -4.0037 3.9975 -0.7317 0.6889 -0.1315
-0.0008 -4.9976 -5.0009 0.0303 0.0065 -1.0332
-0.0018 5.0046 -4.9972 1.0148 -0.1166 0.1578
0.0008 4.9976 5.0009 -0.0303 -0.0065 1.0332
-0.0006 6.0013 0.0022 0.5907 -0.0738 0.7146
